data_4030704
loop_
_publ_author_name
'Asbrink, S'
'Waskowska, A'

_publ_section_title
;
 High-pressure crystal structures of K Mn F3 below and above the phase
 transition at Pc=3.1GPa
;
_journal_name_full
;
European Journal of Solid State Inorganic Chemistry
;
_journal_page_first 747
_journal_page_last 755
_journal_volume 31
_journal_year 1994
_chemical_formula_structural 'K Mn F3'
_chemical_formula_sum 'F3 K Mn'
_chemical_formula_weight 151.04
_chemical_name_systematic 'Potassium manganese fluoride'
_space_group_IT_number 140
_symmetry_cell_setting tetragonal
_symmetry_Int_Tables_number 140
_symmetry_space_group_name_Hall '-I 4 2c'
_symmetry_space_group_name_H-M 'I 4/m c m'
_cell_angle_alpha 90
_cell_angle_beta 90
_cell_angle_gamma 90
_cell_formula_units_Z 4
_cell_length_a 5.742(1)
_cell_length_b 5.742(1)
_cell_length_c 8.223(2)
_cell_volume 271.12(9)
_diffrn_ambient_pressure 6900
_diffrn_ambient_temperature 293
_diffrn_radiation_probe x-ray
_diffrn_radiation_type MoK\a
_diffrn_radiation_wavelength 0.71073
_exptl_absorpt_coefficient_mu 6.233
_exptl_crystal_density_diffrn 3.700
_exptl_crystal_F_000 284
_refine_ls_number_parameters 8
_refine_ls_number_reflns 73
_refine_ls_R_factor_all 0.0464
_cod_data_source_file EJSSIC-1994-31-747-755-6.cif
_cod_data_source_block 6
_cod_original_cell_volume 271.1
_cod_database_code 4030704

loop_
_symmetry_equiv_pos_as_xyz
x,y,z
-x,-y,z
x,-y,1/2+z
-x,y,1/2+z
-y,x,z
y,-x,z
y,x,1/2+z
-y,-x,1/2+z
-x,-y,-z
x,y,-z
-x,y,1/2-z
x,-y,1/2-z
y,-x,-z
-y,x,-z
-y,-x,1/2-z
y,x,1/2-z
1/2+x,1/2+y,1/2+z
1/2-x,1/2-y,1/2+z
1/2+x,1/2-y,z
1/2-x,1/2+y,z
1/2-y,1/2+x,1/2+z
1/2+y,1/2-x,1/2+z
1/2+y,1/2+x,z
1/2-y,1/2-x,z
1/2-x,1/2-y,1/2-z
1/2+x,1/2+y,1/2-z
1/2-x,1/2+y,-z
1/2+x,1/2-y,-z
1/2+y,1/2-x,1/2-z
1/2-y,1/2+x,1/2-z
1/2-y,1/2-x,-z
1/2+y,1/2+x,-z

loop_
_atom_site_aniso_label
_atom_site_aniso_U_11
_atom_site_aniso_U_22
_atom_site_aniso_U_33
_atom_site_aniso_U_23
_atom_site_aniso_U_13
_atom_site_aniso_U_12
Mn 0.0069(6) 0.0069(6) 0.028(2) 0.0000 0.0000 0.0000
K 0.0310(10) 0.0310(10) 0.024(5) 0.0000 0.0000 0.0000

loop_
_atom_site_label
_atom_site_type_symbol
_atom_site_thermal_displace_type
_atom_site_fract_x
_atom_site_fract_y
_atom_site_fract_z
_atom_site_occupancy
_atom_site_U_iso_or_equiv
Mn Mn Uani 0.00000 0.00000 0.00000 1.000 0.0139(7)
F1 F Uiso 0.2187(8) 0.7187(8) 0.00000 1.000 0.0090(10)
F2 F Uiso 0.00000 0.00000 0.25000 1.000 0.044(4)
K K Uani 0.00000 0.50000 0.25000 1.000 0.0287(17)

loop_
_geom_angle_atom_site_label_1
_geom_angle_atom_site_label_2
_geom_angle_atom_site_label_3
_geom_angle
_geom_angle_site_symmetry_1
_geom_angle_site_symmetry_3
_geom_angle_publ_flag
F1 Mn F2 90.00 1_545 . yes
F1 Mn F2 90.00 2_655 . yes
F1 Mn F2 90.00 3_565 . yes
F1 Mn F2 90.00 4_455 . yes
F2 Mn F2 180.00 . 9_555 yes
F1 Mn F1 90.00(18) 1_545 2_655 yes
F1 Mn F1 180.00 1_545 3_565 yes
F1 Mn F1 90.00(18) 1_545 4_455 yes
F1 Mn F2 90.00 1_545 9_555 yes
F1 Mn F1 90.00(18) 2_655 3_565 yes
F1 Mn F1 180.00 2_655 4_455 yes
F1 Mn F2 90.00 2_655 9_555 yes
F1 Mn F1 90.00(18) 3_565 4_455 yes
F1 Mn F2 90.00 3_565 9_555 yes
F1 Mn F2 90.00 4_455 9_555 yes
Mn F2 Mn 180.00 . 5_555 yes

loop_
_geom_bond_atom_site_label_1
_geom_bond_atom_site_label_2
_geom_bond_distance
_geom_bond_site_symmetry_2
_geom_bond_publ_flag
Mn F2 2.0558(5) . yes
Mn F1 2.046(5) 1_545 yes
Mn F1 2.046(5) 2_655 yes
Mn F1 2.046(5) 3_565 yes
Mn F1 2.046(5) 4_455 yes
Mn F2 2.0558(5) 9_555 yes
